data_1533792
loop_
_publ_author_name
'Hoch, C.'
'Wendorff, M.'
'Roehr, C.'

_publ_section_title
;
 Synthesis and crystal structure of the tetrelides A12 M17 (A = Na, K, Rb,
 Cs; M = Si, Ge, Sn) and A4 B9 (A = K, Rb)
;
_journal_name_full 'Journal of Alloys Compd.'
_journal_page_first 206
_journal_page_last 221
_journal_volume 361
_journal_year 2003
_chemical_formula_sum 'K12 Si17'
_space_group_IT_number 14
_symmetry_space_group_name_Hall '-P 2ybc'
_symmetry_space_group_name_H-M 'P 1 21/c 1'
_cell_angle_alpha 90
_cell_angle_beta 91.248
_cell_angle_gamma 90
_cell_formula_units_Z 16
_cell_length_a 23.689
_cell_length_b 13.572
_cell_length_c 44.509
_cell_volume 14306.565
_citation_journal_id_ASTM JALCEU
_cod_data_source_file Hoch_JALCEU_2003_108.cif
_cod_data_source_block K12Si17
_cod_original_cell_volume 14306.56
_cod_database_code 1533792

loop_
_symmetry_equiv_pos_as_xyz
x,y,z
-x,y+1/2,-z+1/2
-x,-y,-z
x,-y-1/2,z-1/2

loop_
_atom_site_label
_atom_site_type_symbol
_atom_site_fract_x
_atom_site_fract_y
_atom_site_fract_z
_atom_site_occupancy
_atom_site_U_iso_or_equiv
Si8 Si 0.003 0.2855 0.45329 1 0.0
K47 K 0.1145 -0.0697 0.03694 1 0.0
K39 K 0.67103 0.4555 0.40219 1 0.0
Si51 Si 0.74213 0.2609 0.21914 1 0.0
Si1 Si 0.1641 0.3411 0.4633 1 0.0
K4 K 0.37475 0.7005 0.32968 1 0.0
K2 K 0.28408 0.2888 0.32746 1 0.0
Si46 Si 0.11148 0.8177 0.39406 1 0.0
Si43 Si 0.13167 0.0661 0.14452 1 0.0
Si66 Si 0.19131 0.4097 0.12591 1 0.0
Si36 Si 0.0729 0.13 0.2581 1 0.0
Si61 Si 0.701 0.2443 0.01632 1 0.0
Si58 Si 0.31483 0.0817 0.36506 1 0.0
K11 K 0.49531 0.3963 0.13446 1 0.0
K41 K 0.10055 0.6168 0.03415 1 0.0
Si31 Si 0.012 0.2734 0.26562 1 0.0
K3 K 0.60502 0.281 0.07546 1 0.0
Si42 Si 0.21501 0.5362 0.64482 1 0.0
Si11 Si 0.4553 0.2758 0.07028 1 0.0
K28 K 0.42685 0.2551 0.38651 1 0.0
Si19 Si 0.3897 0.1541 0.17399 1 0.0
Si23 Si 0.3843 0.3303 0.18194 1 0.0
Si40 Si 0.55009 0.2971 0.34921 1 0.0
Si67 Si 0.10773 0.4693 0.09988 1 0.0
K37 K 0.921 0.1345 0.04883 1 0.0
K1 K 0.08774 0.2977 0.16062 1 0.0
Si16 Si 0.4106 0.1192 0.06008 1 0.0
K48 K 0.2215 0.7129 0.58875 1 0.0
K6 K 0.16663 0.5875 0.31166 1 0.0
K22 K 0.32981 0.4753 0.12316 1 0.0
K36 K 0.34075 0.646 0.06091 1 0.0
K23 K 0.22703 0.4434 0.20471 1 0.0
K9 K 0.05445 0.7949 0.61711 1 0.0
K10 K 0.76803 0.2156 0.33444 1 0.0
Si7 Si 0.0559 0.1427 0.43516 1 0.0
Si21 Si 0.4153 0.0944 0.22415 1 0.0
Si33 Si 0.1581 0.1628 0.28808 1 0.0
Si24 Si 0.3714 0.3634 0.23408 1 0.0
K15 K 0.24102 0.1014 0.03396 1 0.0
K19 K 0.00971 -0.0909 0.44327 1 0.0
K45 K 0.77635 0.3187 0.15166 1 0.0
Si18 Si 0.32993 0.2944 0.0124 1 0.0
K26 K 0.71465 0.0031 0.03961 1 0.0
Si64 Si 0.26755 0.6527 0.5262 1 0.0
Si34 Si 0.1726 0.3353 0.2756 1 0.0
Si54 Si 0.28798 0.5372 0.35837 1 0.0
Si26 Si 0.4763 0.2203 0.24749 1 0.0
Si38 Si 0.55495 0.1373 0.37391 1 0.0
K25 K 0.19831 0.0959 0.21409 1 0.0
K27 K 0.59349 0.1146 0.2998 1 0.0
K21 K 0.48639 0.0391 0.12728 1 0.0
Si37 Si 0.56227 0.2873 0.40347 1 0.0
Si35 Si 0.0994 0.2915 0.23879 1 0.0
Si65 Si 0.18737 0.5762 0.10751 1 0.0
Si55 Si 0.3213 0.4104 0.39256 1 0.0
Si52 Si 0.19706 0.6918 0.24196 1 0.0
Si32 Si 0.0669 0.149 0.312 1 0.0
Si57 Si 0.6421 0.4221 0.14233 1 0.0
Si45 Si 0.02349 0.7335 0.3861 1 0.0
Si5 Si 0.1331 0.2548 0.0059 1 0.0
Si9 Si 0.0299 0.2461 0.00456 1 0.0
Si13 Si 0.42 0.2217 0.48695 1 0.0
Si2 Si 0.1513 0.1659 0.45436 1 0.0
K13 K 0.24311 0.701 0.41203 1 0.0
Si15 Si 0.3508 0.2642 0.06609 1 0.0
Si6 Si 0.0777 0.1052 0.48766 1 0.0
K42 K -0.00243 0.6017 0.3118 1 0.0
K38 K 0.11301 0.6415 0.69239 1 0.0
Si50 Si 0.76361 0.3575 0.26326 1 0.0
Si39 Si 0.63844 0.2364 0.36974 1 0.0
Si56 Si 0.63279 0.0677 0.10746 1 0.0
Si68 Si 0.13189 0.53 0.14998 1 0.0
Si41 Si 0.18123 0.0365 0.09862 1 0.0
K12 K 0.33493 0.5859 0.68422 1 0.0
K7 K 0.26347 0.2006 0.13379 1 0.0
Si60 Si 0.70639 0.4533 0.09974 1 0.0
Si22 Si 0.48217 0.2027 0.19375 1 0.0
Si48 Si 0.07952 0.7756 0.3435 1 0.0
K43 K 0.55072 -0.0503 0.0565 1 0.0
K46 K 0.43922 0.1049 0.3232 1 0.0
K35 K 0.167 0.0835 0.37638 1 0.0
K30 K 0.11105 0.8747 0.27754 1 0.0
Si44 Si 0.12887 0.593 0.6214 1 0.0
Si4 Si 0.0711 0.3901 0.4793 1 0.0
Si30 Si 0.0789 0.4054 0.28091 1 0.0
Si28 Si 0.0304 0.3135 0.31853 1 0.0
K33 K -0.00229 0.5215 0.61313 1 0.0
Si20 Si 0.32694 0.2125 0.21262 1 0.0
K24 K 0.17575 0.428 0.38553 1 0.0
K31 K 0.21746 0.4275 0.04717 1 0.0
Si47 Si 0.11095 0.6482 0.37775 1 0.0
Si53 Si 0.37804 0.4582 0.35004 1 0.0
K14 K 0.50157 0.0768 0.44213 1 0.0
K34 K 0.47202 0.4253 0.29451 1 0.0
Si63 Si 0.7999 0.1868 0.01349 1 0.0
Si10 Si 0.4899 0.343 0.02319 1 0.0
Si14 Si 0.3971 0.3974 0.0405 1 0.0
K29 K 0.27865 0.0211 0.29211 1 0.0
K44 K 0.6061 0.3603 0.23571 1 0.0
Si25 Si 0.377 0.208 0.26077 1 0.0
Si3 Si 0.0891 0.3039 0.42649 1 0.0
Si17 Si 0.37658 0.1353 0.00846 1 0.0
Si49 Si 0.70374 0.2137 0.2669 1 0.0
K17 K 0.29415 0.2007 0.4329 1 0.0
Si62 Si 0.2339 0.6803 0.01749 1 0.0
K8 K 0.10364 0.2269 0.08196 1 0.0
K18 K 0.70188 0.0195 0.22047 1 0.0
K40 K 0.64485 0.4722 0.02352 1 0.0
K5 K 0.19005 0.5822 -0.04795 1 0.0
Si29 Si 0.1311 0.2943 0.32341 1 0.0
K16 K 0.0185 0.9807 0.36336 1 0.0
Si59 Si 0.38671 0.0233 0.3997 1 0.0
Si12 Si 0.4768 0.1658 0.02198 1 0.0
Si27 Si 0.46576 0.3657 0.21446 1 0.0
K20 K 0.40743 0.6221 0.52226 1 0.0
K32 K 0.07292 0.5667 0.22003 1 0.0
